data_1573965
loop_
_publ_author_name
'Maufort, Arthur'
'Van Landeghem, Melissa'
'Deutsch, Maxime'
'Banks, Peter'
'La Magna, Paola'
'Van Hecke, Kristof'
'Cerd&#xe1;, Jes&#xfa;s'
'Lutsen, Laurence'
'Vanderzande, Dirk'
'Quarti, Claudio'
'Beljonne, David'
'Pillet, S&#xe9;bastien'
'Vandewal, Koen'
'Van Gompel, Wouter T. M.'

_publ_section_title
;
 Structural rigidity, thermochromism and piezochromism of layered hybrid
 perovskites containing an interdigitated organic bilayer.
;
_journal_issue 13
_journal_name_full 'Chemical science'
_journal_page_first 5662
_journal_page_last 5675
_journal_paper_doi 10.1039/d4sc06637e
_journal_volume 16
_journal_year 2025
_chemical_formula_moiety 'I4 Pb, 2(C8 H9 F2 N4)'
_chemical_formula_sum 'C16 H18 F4 I4 N8 Pb'
_chemical_formula_weight 1113.17
_space_group_crystal_system orthorhombic
_space_group_IT_number 62
_space_group_name_Hall '-P 2ac 2n'
_space_group_name_H-M_alt 'P n m a'
_atom_sites_solution_hydrogens geom
_audit_creation_date 2024-02-08
_audit_creation_method
;
Olex2 1.5
(compiled 2023.08.24 svn.re1ec1418 for OlexSys, GUI svn.r6817)
;
_audit_update_record
;
2024-06-26 deposited with the CCDC.	2025-02-24 downloaded from the CCDC.
;
_cell_angle_alpha 90
_cell_angle_beta 90
_cell_angle_gamma 90
_cell_formula_units_Z 4
_cell_length_a 12.5155(5)
_cell_length_b 28.112(2)
_cell_length_c 6.3307(2)
_cell_measurement_reflns_used 9585
_cell_measurement_temperature 300(3)
_cell_measurement_theta_max 25.788
_cell_measurement_theta_min 3.299
_cell_volume 2227.37(19)
_computing_cell_refinement 'SAINT V8.40B (?, 2016)'
_computing_data_reduction 'SAINT V8.40B (?, 2016)'
_computing_molecular_graphics 'Olex2 1.5 (Dolomanov et al., 2009)'
_computing_publication_material 'Olex2 1.5 (Dolomanov et al., 2009)'
_computing_structure_refinement 'XL  (Sheldrick, 2008)'
_diffrn_ambient_pressure 3.40e+06
_diffrn_ambient_temperature 300(3)
_diffrn_measured_fraction_theta_full 0.420
_diffrn_measured_fraction_theta_max 0.382
_diffrn_measurement_device_type 'Bruker D8 Venture PHOTON III CMOS'
_diffrn_measurement_method '\w scans'
_diffrn_radiation_type MoK\a
_diffrn_radiation_wavelength 0.71073
_diffrn_reflns_av_R_equivalents 0.0359
_diffrn_reflns_av_unetI/netI 0.0170
_diffrn_reflns_Laue_measured_fraction_full 0.420
_diffrn_reflns_Laue_measured_fraction_max 0.382
_diffrn_reflns_limit_h_max 15
_diffrn_reflns_limit_h_min -14
_diffrn_reflns_limit_k_max 11
_diffrn_reflns_limit_k_min -11
_diffrn_reflns_limit_l_max 7
_diffrn_reflns_limit_l_min -7
_diffrn_reflns_number 24905
_diffrn_reflns_point_group_measured_fraction_full 0.420
_diffrn_reflns_point_group_measured_fraction_max 0.382
_diffrn_reflns_theta_full 25.242
_diffrn_reflns_theta_max 26.311
_diffrn_reflns_theta_min 3.255
_diffrn_source_current 1.0
_diffrn_source_power 0.05
_diffrn_source_voltage 50.0
_diffrn_standards_number 0
_exptl_absorpt_coefficient_mu 13.178
_exptl_absorpt_correction_T_max 0.7453
_exptl_absorpt_correction_T_min 0.6084
_exptl_absorpt_correction_type multi-scan
_exptl_absorpt_process_details
;
SADABS-2016/2 (Bruker,2016/2) was used for absorption correction.
wR2(int) was 0.0888 before and 0.0648 after correction.
The Ratio of minimum to maximum transmission is 0.8163.
The \l/2 correction factor is Not present.
;
_exptl_crystal_colour red
_exptl_crystal_density_diffrn 3.320
_exptl_crystal_description plate
_exptl_crystal_F_000 2000
_exptl_crystal_size_max 0.167
_exptl_crystal_size_mid 0.096
_exptl_crystal_size_min 0.050
_refine_diff_density_max 0.429
_refine_diff_density_min -0.468
_refine_diff_density_rms 0.116
_refine_ls_extinction_method none
_refine_ls_goodness_of_fit_ref 1.204
_refine_ls_hydrogen_treatment constr
_refine_ls_matrix_type full
_refine_ls_number_parameters 85
_refine_ls_number_reflns 884
_refine_ls_number_restraints 0
_refine_ls_restrained_S_all 1.204
_refine_ls_R_factor_all 0.0188
_refine_ls_R_factor_gt 0.0170
_refine_ls_shift/su_max 0.001
_refine_ls_shift/su_mean 0.000
_refine_ls_structure_factor_coef Fsqd
_refine_ls_weighting_details 'w=1/[\s^2^(Fo^2^)+(0.0024P)^2^+11.4787P] where P=(Fo^2^+2Fc^2^)/3'
_refine_ls_weighting_scheme calc
_refine_ls_wR_factor_gt 0.0357
_refine_ls_wR_factor_ref 0.0394
_reflns_Friedel_coverage 0.000
_reflns_number_gt 860
_reflns_number_total 884
_reflns_threshold_expression 'I > 2\s(I)'
_cod_data_source_file d4sc06637e4.cif
_cod_data_source_block 3p40gpa_good
_cod_depositor_comments 'Adding full bibliography for 1573956--1573967.cif.'
_cod_original_cell_volume 2227.34(19)
_cod_database_code 1573965
_shelx_shelxl_version_number 2019/1
_shelx_space_group_comment
;
The symmetry employed for this shelxl refinement is uniquely defined
by the following loop, which should always be used as a source of
symmetry information in preference to the above space-group names.
They are only intended as comments.
;
_olex2_refinement_description
;
1. Fixed Uiso
 At 1.2 times of:
  All C(H) groups, All C(H,H) groups
 At 1.5 times of:
  All N(H,H,H) groups
2.a Secondary CH2 refined with riding coordinates:
 C2(H2A,H2B), C1(H1D,H1E)
2.b Aromatic/amide H refined with riding coordinates:
 C5(H5), C8(H8)
2.c Idealised Me refined as rotating group:
 N1(H1A,H1B,H1C)
;
_olex2_submission_special_instructions 'No special instructions were received'
_olex2_exptl_crystal_mounting_method 'Crystal mounted in a Diamond anvil cell of 100 degre opening angle'

loop_
_space_group_symop_operation_xyz
'x, y, z'
'-x+1/2, -y, z+1/2'
'-x, y+1/2, -z'
'x+1/2, -y+1/2, -z+1/2'
'-x, -y, -z'
'x-1/2, y, -z-1/2'
'x, -y-1/2, z'
'-x-1/2, y-1/2, z-1/2'

loop_
_atom_site_label
_atom_site_type_symbol
_atom_site_fract_x
_atom_site_fract_y
_atom_site_fract_z
_atom_site_U_iso_or_equiv
_atom_site_adp_type
_atom_site_occupancy
_atom_site_site_symmetry_order
_atom_site_calc_flag
_atom_site_refinement_flags_posn
_atom_site_refinement_flags_adp
_atom_site_refinement_flags_occupancy
_atom_site_disorder_assembly
_atom_site_disorder_group
Pb1 Pb 0.34995(3) 0.750000 0.69501(5) 0.0255(5) Uani 1 2 d S T P . .
I1 I 0.35608(4) 0.750000 0.20153(8) 0.0269(8) Uani 1 2 d S T P . .
I2 I 0.10091(4) 0.750000 0.76133(9) 0.0308(8) Uani 1 2 d S T P . .
I3 I 0.32430(3) 0.64112(4) 0.66669(6) 0.0289(5) Uani 1 1 d . . . . .
F2 F 0.4432(3) 0.4077(4) 0.3674(6) 0.0321(11) Uiso 1 1 d . . . . .
F1 F 0.2622(3) 0.4469(3) 0.4440(5) 0.0286(9) Uiso 1 1 d . . . . .
N4 N 0.4068(4) 0.5958(6) 0.1937(8) 0.0229(13) Uiso 1 1 d . . . . .
N2 N 0.5085(4) 0.6025(4) 0.1375(7) 0.0160(11) Uiso 1 1 d . . . . .
C3 C 0.5060(5) 0.5291(6) 0.2201(9) 0.0199(15) Uiso 1 1 d . . . . .
C6 C 0.3376(4) 0.4758(6) 0.3647(9) 0.0158(14) Uiso 1 1 d . . . . .
N3 N 0.5719(4) 0.5627(4) 0.1503(7) 0.0198(12) Uiso 1 1 d . . . . .
N1 N 0.6957(4) 0.6478(5) 0.3379(8) 0.0255(13) Uiso 1 1 d . . . . .
H1A H 0.744209 0.648570 0.235141 0.038 Uiso 1 1 calc R U . . .
H1B H 0.680906 0.617768 0.370547 0.038 Uiso 1 1 calc R U . . .
H1C H 0.721241 0.662714 0.451236 0.038 Uiso 1 1 calc R U . . .
C2 C 0.5489(5) 0.6478(6) 0.0776(9) 0.0208(14) Uiso 1 1 d . . . . .
H2A H 0.491464 0.667190 0.021264 0.025 Uiso 1 1 calc R U . . .
H2B H 0.602552 0.644015 -0.031682 0.025 Uiso 1 1 calc R U . . .
C7 C 0.4383(5) 0.4532(7) 0.3256(10) 0.0219(16) Uiso 1 1 d . . . . .
C1 C 0.5972(5) 0.6719(6) 0.2659(9) 0.0261(16) Uiso 1 1 d . . . . .
H1D H 0.613718 0.704649 0.230120 0.031 Uiso 1 1 calc R U . . .
H1E H 0.545652 0.672218 0.380256 0.031 Uiso 1 1 calc R U . . .
C5 C 0.3163(5) 0.5226(6) 0.3301(9) 0.0207(15) Uiso 1 1 d . . . . .
H5 H 0.249089 0.535384 0.355982 0.025 Uiso 1 1 calc R U . . .
C4 C 0.4041(4) 0.5518(6) 0.2505(9) 0.0143(13) Uiso 1 1 d . . . . .
C8 C 0.5229(4) 0.4808(6) 0.2562(9) 0.0158(14) Uiso 1 1 d . . . . .
H8 H 0.589855 0.467294 0.234055 0.019 Uiso 1 1 calc R U . . .

loop_
_atom_site_aniso_label
_atom_site_aniso_U_11
_atom_site_aniso_U_22
_atom_site_aniso_U_33
_atom_site_aniso_U_23
_atom_site_aniso_U_13
_atom_site_aniso_U_12
Pb1 0.01975(18) 0.0364(16) 0.02051(19) 0.000 -0.00026(12) 0.000
I1 0.0260(3) 0.037(3) 0.0177(3) 0.000 0.0003(2) 0.000
I2 0.0165(3) 0.048(2) 0.0278(3) 0.000 0.0002(2) 0.000
I3 0.0257(2) 0.0375(17) 0.0235(2) 0.0002(3) -0.00002(15) 0.0039(4)

loop_
_atom_type_symbol
_atom_type_description
_atom_type_scat_dispersion_real
_atom_type_scat_dispersion_imag
_atom_type_scat_source
C C 0.0033 0.0016 'International Tables Vol C Tables 4.2.6.8 and 6.1.1.4'
H H 0.0000 0.0000 'International Tables Vol C Tables 4.2.6.8 and 6.1.1.4'
F F 0.0171 0.0103 'International Tables Vol C Tables 4.2.6.8 and 6.1.1.4'
I I -0.4742 1.8119 'International Tables Vol C Tables 4.2.6.8 and 6.1.1.4'
N N 0.0061 0.0033 'International Tables Vol C Tables 4.2.6.8 and 6.1.1.4'
Pb Pb -3.3944 10.1111 'International Tables Vol C Tables 4.2.6.8 and 6.1.1.4'

loop_
_geom_angle_atom_site_label_1
_geom_angle_atom_site_label_2
_geom_angle_atom_site_label_3
_geom_angle
_geom_angle_site_symmetry_1
_geom_angle_site_symmetry_3
_geom_angle_publ_flag
I1 Pb1 I1 177.22(2) . 1_556 ?
I1 Pb1 I2 93.623(17) . 6_657 ?
I1 Pb1 I2 99.079(17) . . ?
I2 Pb1 I1 83.698(16) . 1_556 ?
I2 Pb1 I1 83.601(16) 6_657 1_556 ?
I2 Pb1 I2 167.298(11) . 6_657 ?
I3 Pb1 I1 86.814(9) . . ?
I3 Pb1 I1 93.476(9) . 1_556 ?
I3 Pb1 I1 86.813(9) 7_575 . ?
I3 Pb1 I1 93.476(9) 7_575 1_556 ?
I3 Pb1 I2 84.525(9) 7_575 . ?
I3 Pb1 I2 96.246(9) 7_575 6_657 ?
I3 Pb1 I2 84.525(9) . . ?
I3 Pb1 I2 96.247(9) . 6_657 ?
I3 Pb1 I3 166.302(19) 7_575 . ?
Pb1 I1 Pb1 177.22(2) . 1_554 ?
Pb1 I2 Pb1 177.36(2) . 6_557 ?
C4 N4 N2 103.6(10) . . ?
N4 N2 N3 114.8(11) . . ?
N4 N2 C2 122.5(11) . . ?
N3 N2 C2 122.6(6) . . ?
N3 C3 C4 106.1(14) . . ?
N3 C3 C8 130.8(8) . . ?
C8 C3 C4 123.0(11) . . ?
F1 C6 C7 114.4(13) . . ?
F1 C6 C5 120.6(7) . . ?
C5 C6 C7 125.0(11) . . ?
C3 N3 N2 103.9(7) . . ?
H1A N1 H1B 109.5 . . ?
H1A N1 H1C 109.5 . . ?
H1B N1 H1C 109.5 . . ?
C1 N1 H1A 109.5 . . ?
C1 N1 H1B 109.5 . . ?
C1 N1 H1C 109.5 . . ?
N2 C2 H2A 109.7 . . ?
N2 C2 H2B 109.7 . . ?
N2 C2 C1 109.7(7) . . ?
H2A C2 H2B 108.2 . . ?
C1 C2 H2A 109.7 . . ?
C1 C2 H2B 109.7 . . ?
F2 C7 C6 116.1(10) . . ?
F2 C7 C8 125.2(10) . . ?
C8 C7 C6 118.6(16) . . ?
N1 C1 C2 112.0(10) . . ?
N1 C1 H1D 109.2 . . ?
N1 C1 H1E 109.2 . . ?
C2 C1 H1D 109.2 . . ?
C2 C1 H1E 109.2 . . ?
H1D C1 H1E 107.9 . . ?
C6 C5 H5 121.5 . . ?
C6 C5 C4 116.9(9) . . ?
C4 C5 H5 121.5 . . ?
N4 C4 C3 111.4(9) . . ?
N4 C4 C5 131.0(10) . . ?
C3 C4 C5 117.6(15) . . ?
C3 C8 H8 120.6 . . ?
C7 C8 C3 118.8(9) . . ?
C7 C8 H8 120.6 . . ?

loop_
_geom_bond_atom_site_label_1
_geom_bond_atom_site_label_2
_geom_bond_distance
_geom_bond_site_symmetry_2
_geom_bond_publ_flag
Pb1 I1 3.2075(6) 1_556 ?
Pb1 I1 3.1250(6) . ?
Pb1 I2 3.1530(6) 6_657 ?
Pb1 I2 3.1450(6) . ?
Pb1 I3 3.0828(12) 7_575 ?
Pb1 I3 3.0828(12) . ?
F2 C7 1.308(19) . ?
F1 C6 1.342(12) . ?
N4 N2 1.335(7) . ?
N4 C4 1.29(2) . ?
N2 N3 1.372(15) . ?
N2 C2 1.422(19) . ?
C3 N3 1.330(16) . ?
C3 C4 1.440(14) . ?
C3 C8 1.39(2) . ?
C6 C7 1.433(14) . ?
C6 C5 1.36(2) . ?
N1 H1A 0.8900 . ?
N1 H1B 0.8900 . ?
N1 H1C 0.8900 . ?
N1 C1 1.478(11) . ?
C2 H2A 0.9700 . ?
C2 H2B 0.9700 . ?
C2 C1 1.499(12) . ?
C7 C8 1.385(16) . ?
C1 H1D 0.9700 . ?
C1 H1E 0.9700 . ?
C5 H5 0.9300 . ?
C5 C4 1.461(16) . ?
C8 H8 0.9300 . ?

loop_
_geom_torsion_atom_site_label_1
_geom_torsion_atom_site_label_2
_geom_torsion_atom_site_label_3
_geom_torsion_atom_site_label_4
_geom_torsion
_geom_torsion_site_symmetry_1
_geom_torsion_site_symmetry_2
_geom_torsion_site_symmetry_3
_geom_torsion_site_symmetry_4
_geom_torsion_publ_flag
F2 C7 C8 C3 -179.3(8) . . . . ?
F1 C6 C7 F2 1.4(9) . . . . ?
F1 C6 C7 C8 -176.0(6) . . . . ?
F1 C6 C5 C4 177.9(5) . . . . ?
N4 N2 N3 C3 -0.4(7) . . . . ?
N4 N2 C2 C1 94.0(7) . . . . ?
N2 N4 C4 C3 -2.8(9) . . . . ?
N2 N4 C4 C5 179.5(7) . . . . ?
N2 C2 C1 N1 68.4(9) . . . . ?
C6 C7 C8 C3 -2.2(10) . . . . ?
C6 C5 C4 N4 176.0(9) . . . . ?
C6 C5 C4 C3 -1.5(10) . . . . ?
N3 N2 C2 C1 -83.2(9) . . . . ?
N3 C3 C4 N4 2.8(9) . . . . ?
N3 C3 C4 C5 -179.3(6) . . . . ?
N3 C3 C8 C7 -178.5(6) . . . . ?
C2 N2 N3 C3 177.0(6) . . . . ?
C7 C6 C5 C4 -1.1(12) . . . . ?
C5 C6 C7 F2 -179.5(7) . . . . ?
C5 C6 C7 C8 3.0(11) . . . . ?
C4 N4 N2 N3 2.1(9) . . . . ?
C4 N4 N2 C2 -175.4(7) . . . . ?
C4 C3 N3 N2 -1.3(7) . . . . ?
C4 C3 C8 C7 -0.4(11) . . . . ?
C8 C3 N3 N2 177.0(8) . . . . ?
C8 C3 C4 N4 -175.7(8) . . . . ?
C8 C3 C4 C5 2.2(11) . . . . ?
